data_1523306
loop_
_publ_author_name
'Brueckner, W.'
'Kleinstueck, K.'
'Schulze, G.E.R.'

_publ_section_title
;
 Atomic arrangement in the homogeneity range of the Laves phases Zr Fe2
 and Ti Fe2
;
_journal_name_full 'Physica Status Solidi'
_journal_page_first 475
_journal_page_last 480
_journal_volume 23
_journal_year 1967
_chemical_formula_sum 'Fe2 Ti'
_space_group_IT_number 194
_symmetry_space_group_name_Hall '-P 6c 2c'
_symmetry_space_group_name_H-M 'P 63/m m c'
_cell_angle_alpha 90
_cell_angle_beta 90
_cell_angle_gamma 120
_cell_formula_units_Z 4
_cell_length_a 4.785
_cell_length_b 4.785
_cell_length_c 7.799
_cell_volume 154.644
_citation_journal_id_ASTM PHSSAK
_cod_data_source_file Brueckner_PHSSAK_1967_91.cif
_cod_data_source_block Fe2Ti1
_cod_original_cell_volume 154.6441
_cod_original_formula_sum 'Fe2 Ti1'
_cod_database_code 1523306

loop_
_symmetry_equiv_pos_as_xyz
x,y,z
x-y,x,z+1/2
-y,x-y,z
-x,-y,z+1/2
-x+y,-x,z
y,-x+y,z+1/2
-y,-x,-z+1/2
x-y,-y,-z
x,x-y,-z+1/2
y,x,-z
-x+y,y,-z+1/2
-x,-x+y,-z
-x,-y,-z
-x+y,-x,-z-1/2
y,-x+y,-z
x,y,-z-1/2
x-y,x,-z
-y,x-y,-z-1/2
y,x,z-1/2
-x+y,y,z
-x,-x+y,z-1/2
-y,-x,z
x-y,-y,z-1/2
x,x-y,z

loop_
_atom_site_label
_atom_site_type_symbol
_atom_site_fract_x
_atom_site_fract_y
_atom_site_fract_z
_atom_site_occupancy
_atom_site_U_iso_or_equiv
Ti1 Ti 0.3333 0.6667 0.067 1 0.0
Fe2 Fe 0.8293 0.6586 0.25 1 0.0
Fe1 Fe 0 0 0 1 0.0
